data_1536847
loop_
_publ_author_name
'Yu Yaqin'
'Albrecht-Schmitt, T.E.'

_publ_section_title
;
 Incorporation of tetrahedral Co(II) into a mixed-metal uranyl phosphate
 framework: Synthesis and structure of K2 [U O2 Co (P O4)2] * H2 O
;
_journal_name_full 'Solid State Sciences'
_journal_page_first 821
_journal_page_last 824
_journal_volume 10
_journal_year 2008
_chemical_formula_sum 'Co H2 K2 O11 P2 U'
_chemical_name_systematic 'K2 (U O2 Co (P O4)2) (H2 O)'
_space_group_IT_number 14
_symmetry_space_group_name_Hall '-P 2ybc'
_symmetry_space_group_name_H-M 'P 1 21/c 1'
_cell_angle_alpha 90
_cell_angle_beta 105.574
_cell_angle_gamma 90
_cell_formula_units_Z 4
_cell_length_a 8.1051
_cell_length_b 17.0316
_cell_length_c 7.8255
_cell_volume 1040.592
_citation_journal_id_ASTM SSSCFJ
_cod_data_source_file YuYaqin_SSSCFJ_2008_933.cif
_cod_data_source_block H2Co1K2O11P2U1
_cod_original_formula_sum 'H2 Co1 K2 O11 P2 U1'
_cod_database_code 1536847

loop_
_symmetry_equiv_pos_as_xyz
x,y,z
-x,y+1/2,-z+1/2
-x,-y,-z
x,-y-1/2,z-1/2

loop_
_atom_site_label
_atom_site_type_symbol
_atom_site_fract_x
_atom_site_fract_y
_atom_site_fract_z
_atom_site_occupancy
_atom_site_U_iso_or_equiv
O9 O-2 0.3715 0.6076 0.9363 1 0.0
O6 O-2 -0.0807 0.5633 0.4951 1 0.0
O4 O-2 0.3251 0.5678 0.5573 1 0.0
U1 U+6 0.20471 0.536195 0.70747 1 0.0
O7 O-2 0.0854 0.5061 0.8568 1 0.0
O10 O-2 0.6759 0.6489 0.9709 1 0.0
O5 O-2 0.6 0.5601 1.1943 1 0.0
Co1 Co+2 -0.30213 0.77105 0.29676 1 0.0
O8 O-2 -0.2488 0.6605 0.6179 1 0.0
K1 K+1 0.24799 0.72745 0.41056 1 0.0
K2 K+1 0.2866 0.49027 0.2274 1 0.0
O3 O-2 0.0768 0.6622 0.6874 1 0.0
O1 O-2 -0.1031 0.7036 0.3877 1 0.0
O2 O-2 0.5075 0.7023 1.1733 1 0.0
O11 O-2 0.0883 0.6443 0.1213 1 0.0
P1 P+5 -0.09461 0.65124 0.54593 1 0.0
P2 P+5 0.54089 0.63063 1.06889 1 0.0
